data_2230528
loop_
_publ_author_name
'Maharramov, Abel M.'
'Mardanova, Vusala I.'
'Chyraqov, Famil'
'Gurbanov, Atash V.'
'Ng, Seik Weng'

_publ_section_title
;
 (<i>N</i>,<i>N</i>-Diethylnicotinamide-\k<i>N</i>^1^)bis[4,4,4-trifluoro-1-(thien-2-yl)butane-1,3-dionato-\k^2^<i>O</i>,<i>O</i>']copper(II)
;
_journal_coeditor_code XU5194
_journal_issue 6
_journal_name_full 'Acta Crystallographica Section E'
_journal_page_first m708
_journal_page_last m709
_journal_paper_doi 10.1107/S1600536811014401
_journal_volume 67
_journal_year 2011
_chemical_formula_iupac '[Cu (C8 H4 F3 O2 S)2 (C10 H14 N2 O)]'
_chemical_formula_moiety 'C26 H22 Cu F6 N2 O5 S2'
_chemical_formula_sum 'C26 H22 Cu F6 N2 O5 S2'
_chemical_formula_weight 684.12
_chemical_name_systematic
;
(<i>N</i>,<i>N</i>-Diethylnicotinamide-\k<i>N</i>^1^)bis[4,4,4-trifluoro-1-
(thien-2-yl)butane-1,3-dionato-\k^2^<i>O</i>,<i>O</i>']copper(II)
;
_space_group_IT_number 2
_symmetry_cell_setting triclinic
_symmetry_space_group_name_Hall '-P 1'
_symmetry_space_group_name_H-M 'P -1'
_atom_sites_solution_hydrogens geom
_atom_sites_solution_primary direct
_atom_sites_solution_secondary difmap
_audit_creation_method SHELXL-97
_cell_angle_alpha 62.8370(10)
_cell_angle_beta 64.1100(10)
_cell_angle_gamma 88.7830(10)
_cell_formula_units_Z 2
_cell_length_a 11.4324(5)
_cell_length_b 12.8606(5)
_cell_length_c 13.0104(5)
_cell_measurement_reflns_used 5935
_cell_measurement_temperature 293(2)
_cell_measurement_theta_max 27.930
_cell_measurement_theta_min 2.4127
_cell_volume 1492.72(11)
_computing_cell_refinement 'SAINT (Bruker, 2005)'
_computing_data_collection 'APEX2 (Bruker, 2005)'
_computing_data_reduction 'SAINT (Bruker, 2005)'
_computing_molecular_graphics 'X-SEED (Barbour, 2001)'
_computing_publication_material 'publCIF (Westrip, 2010)'
_computing_structure_refinement 'SHELXL97 (Sheldrick, 2008)'
_computing_structure_solution 'SHELXS97 (Sheldrick, 2008)'
_diffrn_ambient_temperature 293(2)
_diffrn_measured_fraction_theta_full 1.000
_diffrn_measured_fraction_theta_max 1.000
_diffrn_measurement_device_type 'Bruker APEXII'
_diffrn_measurement_method '\f and \w'
_diffrn_radiation_monochromator graphite
_diffrn_radiation_source 'fine-focus sealed tube'
_diffrn_radiation_type MoK\a
_diffrn_radiation_wavelength 0.71073
_diffrn_reflns_av_R_equivalents 0.0214
_diffrn_reflns_av_sigmaI/netI 0.0272
_diffrn_reflns_limit_h_max 14
_diffrn_reflns_limit_h_min -14
_diffrn_reflns_limit_k_max 16
_diffrn_reflns_limit_k_min -16
_diffrn_reflns_limit_l_max 16
_diffrn_reflns_limit_l_min -16
_diffrn_reflns_number 16434
_diffrn_reflns_theta_full 27.50
_diffrn_reflns_theta_max 27.50
_diffrn_reflns_theta_min 1.83
_diffrn_standards_decay_% 0
_diffrn_standards_interval_count 0
_diffrn_standards_interval_time 0
_diffrn_standards_number 0
_exptl_absorpt_coefficient_mu 0.947
_exptl_absorpt_correction_T_max 0.7457
_exptl_absorpt_correction_T_min 0.6177
_exptl_absorpt_correction_type multi-scan
_exptl_absorpt_process_details '(SADABS; Sheldrick, 1996)'
_exptl_crystal_colour green
_exptl_crystal_density_diffrn 1.522
_exptl_crystal_density_method 'not measured'
_exptl_crystal_description prism
_exptl_crystal_F_000 694
_exptl_crystal_size_max 0.30
_exptl_crystal_size_mid 0.30
_exptl_crystal_size_min 0.30
_refine_diff_density_max 0.798
_refine_diff_density_min -0.477
_refine_ls_extinction_method none
_refine_ls_goodness_of_fit_ref 1.048
_refine_ls_hydrogen_treatment constr
_refine_ls_matrix_type full
_refine_ls_number_parameters 392
_refine_ls_number_reflns 6849
_refine_ls_number_restraints 80
_refine_ls_restrained_S_all 1.145
_refine_ls_R_factor_all 0.0616
_refine_ls_R_factor_gt 0.0475
_refine_ls_shift/su_max 0.001
_refine_ls_shift/su_mean 0.001
_refine_ls_structure_factor_coef Fsqd
_refine_ls_weighting_details 'calc w=1/[\s^2^(Fo^2^)+(0.0881P)^2^+0.5656P] where P=(Fo^2^+2Fc^2^)/3'
_refine_ls_weighting_scheme calc
_refine_ls_wR_factor_gt 0.1374
_refine_ls_wR_factor_ref 0.1517
_reflns_number_gt 5423
_reflns_number_total 6849
_reflns_threshold_expression I>2\s(I)
_cod_data_source_file xu5194.cif
_cod_data_source_block I
_cod_original_cell_volume 1492.72(10)
_cod_database_code 2230528
_cod_database_fobs_code 2230528

loop_
_symmetry_equiv_pos_as_xyz
'x, y, z'
'-x, -y, -z'

loop_
_atom_site_type_symbol
_atom_site_label
_atom_site_fract_x
_atom_site_fract_y
_atom_site_fract_z
_atom_site_U_iso_or_equiv
_atom_site_adp_type
_atom_site_calc_flag
_atom_site_refinement_flags
_atom_site_occupancy
_atom_site_symmetry_multiplicity
_atom_site_disorder_assembly
_atom_site_disorder_group
Cu Cu1 0.30419(3) 0.56562(3) 0.41193(3) 0.04574(14) Uani d . 1 1 . .
S S1 0.54183(10) 0.72016(9) 0.54939(11) 0.0756(3) Uani d . 1 1 . .
S S2 0.6254(2) 0.8905(2) -0.13505(17) 0.1145(10) Uani d PDU 0.690(4) 1 A 1
S S2' 0.6483(8) 0.9072(7) 0.0696(9) 0.1087(19) Uani d PD 0.310(4) 1 A 2
F F1 0.0837(4) 0.2134(3) 0.8976(3) 0.1525(16) Uani d DU 1 1 . .
F F2 0.1339(5) 0.1709(2) 0.7503(4) 0.176(2) Uani d DU 1 1 . .
F F3 -0.0184(3) 0.2524(3) 0.7936(4) 0.1409(14) Uani d DU 1 1 . .
F F4 0.2363(3) 0.4454(3) 0.1471(4) 0.1172(10) Uani d DU 1 1 A .
F F5 0.0665(2) 0.5072(3) 0.2318(2) 0.0937(8) Uani d DU 1 1 A .
F F6 0.2142(3) 0.6186(3) 0.0325(2) 0.1167(11) Uani d DU 1 1 A .
O O1 0.39754(19) 0.59008(18) 0.4959(2) 0.0488(4) Uani d . 1 1 . .
O O2 0.1956(2) 0.41288(18) 0.5671(2) 0.0517(5) Uani d . 1 1 . .
O O3 0.4426(2) 0.69749(19) 0.2487(2) 0.0571(5) Uani d . 1 1 . .
O O4 0.2310(2) 0.5291(2) 0.3203(2) 0.0563(5) Uani d . 1 1 . .
O O5 0.2239(4) 1.0114(2) 0.4841(4) 0.0956(10) Uani d . 1 1 . .
N N1 0.1673(2) 0.6845(2) 0.4613(2) 0.0492(5) Uani d . 1 1 . .
N N2 0.1538(5) 0.8623(4) 0.6909(4) 0.1059(14) Uani d . 1 1 . .
C C1 0.5746(4) 0.7210(4) 0.6636(5) 0.0816(12) Uani d . 1 1 . .
H H1 0.6319 0.7840 0.6463 0.098 Uiso calc R 1 1 . .
C C2 0.5103(4) 0.6226(4) 0.7807(5) 0.0777(11) Uani d . 1 1 . .
H H2 0.5200 0.6105 0.8524 0.093 Uiso calc R 1 1 . .
C C3 0.4245(3) 0.5360(3) 0.7883(4) 0.0575(8) Uani d . 1 1 . .
H H3 0.3709 0.4635 0.8628 0.069 Uiso calc R 1 1 . .
C C4 0.4369(3) 0.5821(3) 0.6599(3) 0.0504(6) Uani d . 1 1 . .
C C5 0.3676(3) 0.5306(3) 0.6161(3) 0.0451(6) Uani d . 1 1 . .
C C6 0.2716(3) 0.4211(3) 0.7077(3) 0.0548(7) Uani d . 1 1 . .
H H6 0.2583 0.3806 0.7935 0.066 Uiso calc R 1 1 . .
C C7 0.1978(3) 0.3724(3) 0.6751(3) 0.0490(6) Uani d . 1 1 . .
C C8 0.1005(4) 0.2514(3) 0.7805(3) 0.0661(9) Uani d D 1 1 . .
C C9 0.7529(7) 0.9912(6) -0.1766(11) 0.122(3) Uani d PDU 0.690(4) 1 A 1
H H9 0.8160 1.0435 -0.2634 0.147 Uiso calc PR 0.690(4) 1 A 1
C C10 0.7554(10) 0.9894(8) -0.0739(10) 0.122(3) Uani d PDU 0.690(4) 1 A 1
H H10 0.8190 1.0391 -0.0801 0.146 Uiso calc PR 0.690(4) 1 A 1
C C11 0.6508(12) 0.9040(9) 0.0415(15) 0.1087(19) Uani d PDU 0.690(4) 1 A 1
H H11 0.6366 0.8905 0.1230 0.130 Uiso calc PR 0.690(4) 1 A 1
C C9' 0.734(2) 1.0246(18) -0.0845(17) 0.122(3) Uani d PD 0.31 1 A 2
H H9' 0.7950 1.0882 -0.1074 0.146 Uiso calc PR 0.310(4) 1 A 2
C C10' 0.7052(18) 1.0171(19) -0.170(3) 0.122(3) Uani d PD 0.31 1 A 2
H H10' 0.7414 1.0720 -0.2599 0.147 Uiso calc PR 0.310(4) 1 A 2
C C11' 0.6135(16) 0.9143(16) -0.1017(10) 0.1145(10) Uani d PD 0.31 1 A 2
H H11' 0.5798 0.8933 -0.1447 0.137 Uiso calc PR 0.310(4) 1 A 2
C C12 0.5686(4) 0.8400(3) 0.0299(4) 0.0743(10) Uani d D 1 1 . .
C C13 0.4566(3) 0.7379(3) 0.1354(3) 0.0562(7) Uani d . 1 1 A .
C C14 0.3739(4) 0.6899(3) 0.1052(3) 0.0648(9) Uani d . 1 1 . .
H H14 0.3900 0.7269 0.0185 0.078 Uiso calc R 1 1 A .
C C15 0.2713(3) 0.5912(3) 0.1982(3) 0.0556(7) Uani d . 1 1 A .
C C16 0.1958(4) 0.5407(4) 0.1521(3) 0.0730(10) Uani d D 1 1 . .
C C17 0.0474(3) 0.6793(3) 0.4681(3) 0.0534(7) Uani d . 1 1 . .
H H17 0.0212 0.6284 0.4456 0.064 Uiso calc R 1 1 . .
C C18 -0.0389(3) 0.7461(3) 0.5069(4) 0.0635(8) Uani d . 1 1 . .
H H18 -0.1210 0.7415 0.5089 0.076 Uiso calc R 1 1 . .
C C19 -0.0020(3) 0.8193(3) 0.5426(3) 0.0612(8) Uani d . 1 1 . .
H H19 -0.0591 0.8649 0.5697 0.073 Uiso calc R 1 1 . .
C C20 0.1210(3) 0.8250(3) 0.5380(3) 0.0523(7) Uani d . 1 1 . .
C C21 0.2024(3) 0.7576(3) 0.4951(3) 0.0523(7) Uani d . 1 1 . .
H H21 0.2863 0.7629 0.4894 0.063 Uiso calc R 1 1 . .
C C22 0.1703(4) 0.9079(3) 0.5698(4) 0.0650(9) Uani d . 1 1 . .
C C23 0.0985(10) 0.7336(7) 0.7935(6) 0.176(4) Uani d D 1 1 . .
H H23A 0.1451 0.7088 0.8449 0.211 Uiso calc R 1 1 . .
H H23B 0.1097 0.6845 0.7526 0.211 Uiso calc R 1 1 . .
C C24 -0.0489(10) 0.7181(11) 0.8820(10) 0.280(9) Uani d D 1 1 . .
H H24A -0.0870 0.6352 0.9483 0.419 Uiso calc R 1 1 . .
H H24B -0.0939 0.7437 0.8301 0.419 Uiso calc R 1 1 . .
H H24C -0.0589 0.7656 0.9235 0.419 Uiso calc R 1 1 . .
C C25 0.1991(7) 0.9431(6) 0.7257(7) 0.129(2) Uani d D 1 1 . .
H H25A 0.1360 0.9222 0.8154 0.154 Uiso calc R 1 1 . .
H H25B 0.2010 1.0251 0.6680 0.154 Uiso calc R 1 1 . .
C C26 0.3380(8) 0.9343(6) 0.7135(8) 0.159(3) Uani d D 1 1 . .
H H26A 0.3657 0.9904 0.7325 0.238 Uiso calc R 1 1 . .
H H26B 0.4002 0.9527 0.6255 0.238 Uiso calc R 1 1 . .
H H26C 0.3351 0.8545 0.7748 0.238 Uiso calc R 1 1 . .

loop_
_atom_site_aniso_label
_atom_site_aniso_U_11
_atom_site_aniso_U_22
_atom_site_aniso_U_33
_atom_site_aniso_U_12
_atom_site_aniso_U_13
_atom_site_aniso_U_23
Cu1 0.0466(2) 0.0444(2) 0.0387(2) -0.00173(14) -0.01578(15) -0.01905(15)
S1 0.0621(5) 0.0736(6) 0.0836(7) -0.0044(4) -0.0266(5) -0.0406(5)
S2 0.1000(14) 0.1279(17) 0.0473(9) -0.0235(11) -0.0234(9) -0.0022(9)
S2' 0.097(2) 0.0894(19) 0.091(4) -0.0344(15) -0.034(2) -0.0166(19)
F1 0.195(3) 0.123(2) 0.0635(16) -0.084(2) -0.056(2) 0.0088(16)
F2 0.219(4) 0.0509(15) 0.139(3) -0.0227(19) 0.008(3) -0.0456(17)
F3 0.0871(19) 0.100(2) 0.145(3) -0.0385(16) -0.046(2) -0.0009(19)
F4 0.131(2) 0.138(2) 0.165(3) 0.042(2) -0.093(2) -0.116(2)
F5 0.0675(14) 0.127(2) 0.0798(15) -0.0058(13) -0.0363(12) -0.0444(15)
F6 0.117(2) 0.148(3) 0.0627(14) -0.0227(18) -0.0517(15) -0.0253(15)
O1 0.0455(10) 0.0478(10) 0.0471(11) 0.0010(8) -0.0206(9) -0.0203(9)
O2 0.0570(12) 0.0456(10) 0.0452(11) -0.0042(9) -0.0225(9) -0.0186(9)
O3 0.0571(12) 0.0524(11) 0.0442(11) -0.0072(9) -0.0162(10) -0.0178(9)
O4 0.0608(12) 0.0578(12) 0.0423(11) -0.0058(10) -0.0194(10) -0.0234(10)
O5 0.123(3) 0.0534(15) 0.117(3) 0.0057(16) -0.073(2) -0.0324(16)
N1 0.0512(13) 0.0482(13) 0.0499(13) 0.0069(10) -0.0247(11) -0.0251(11)
N2 0.172(4) 0.076(2) 0.086(3) 0.004(2) -0.062(3) -0.051(2)
C1 0.061(2) 0.093(3) 0.120(4) 0.013(2) -0.044(2) -0.074(3)
C2 0.077(3) 0.098(3) 0.094(3) 0.021(2) -0.054(2) -0.063(3)
C3 0.0663(19) 0.0606(18) 0.071(2) 0.0141(15) -0.0448(17) -0.0397(16)
C4 0.0415(14) 0.0540(16) 0.0604(17) 0.0091(12) -0.0245(13) -0.0317(14)
C5 0.0410(14) 0.0476(14) 0.0485(15) 0.0098(11) -0.0203(12) -0.0262(12)
C6 0.0559(17) 0.0551(17) 0.0452(15) -0.0030(13) -0.0221(14) -0.0203(13)
C7 0.0496(15) 0.0436(14) 0.0449(15) 0.0010(12) -0.0174(13) -0.0200(12)
C8 0.075(2) 0.0557(18) 0.0492(17) -0.0144(16) -0.0257(16) -0.0150(15)
C9 0.078(6) 0.105(5) 0.082(4) -0.013(4) -0.024(5) 0.017(4)
C10 0.090(4) 0.079(6) 0.121(5) -0.026(4) -0.046(4) 0.004(4)
C11 0.097(2) 0.0894(19) 0.091(4) -0.0344(15) -0.034(2) -0.0166(19)
C9' 0.090(4) 0.079(6) 0.121(5) -0.026(4) -0.046(4) 0.004(4)
C10' 0.078(6) 0.105(5) 0.082(4) -0.013(4) -0.024(5) 0.017(4)
C11' 0.1000(14) 0.1279(17) 0.0473(9) -0.0235(11) -0.0234(9) -0.0022(9)
C12 0.067(2) 0.064(2) 0.0507(19) -0.0076(17) -0.0194(17) -0.0047(16)
C13 0.0550(17) 0.0488(16) 0.0433(15) 0.0010(13) -0.0152(13) -0.0144(13)
C14 0.069(2) 0.064(2) 0.0433(16) -0.0022(16) -0.0234(15) -0.0156(15)
C15 0.0583(18) 0.0597(18) 0.0472(16) 0.0064(14) -0.0244(14) -0.0260(14)
C16 0.074(2) 0.088(3) 0.057(2) 0.002(2) -0.0340(19) -0.0326(19)
C17 0.0526(16) 0.0541(16) 0.0524(16) 0.0036(13) -0.0256(14) -0.0249(14)
C18 0.0512(18) 0.068(2) 0.069(2) 0.0117(15) -0.0291(16) -0.0324(18)
C19 0.0613(19) 0.0570(18) 0.0599(19) 0.0201(15) -0.0257(16) -0.0287(16)
C20 0.0638(18) 0.0424(14) 0.0487(16) 0.0109(13) -0.0266(14) -0.0214(13)
C21 0.0568(17) 0.0479(15) 0.0616(18) 0.0118(13) -0.0347(15) -0.0284(14)
C22 0.081(2) 0.0492(18) 0.083(2) 0.0232(17) -0.047(2) -0.0395(18)
C23 0.298(12) 0.133(5) 0.088(4) -0.042(6) -0.093(6) -0.045(4)
C24 0.330(17) 0.313(16) 0.147(8) -0.124(13) -0.039(9) -0.141(10)
C25 0.192(7) 0.111(4) 0.128(5) 0.015(4) -0.081(5) -0.089(4)
C26 0.222(9) 0.123(5) 0.202(8) 0.032(6) -0.136(8) -0.099(6)

loop_
_atom_type_symbol
_atom_type_description
_atom_type_scat_dispersion_real
_atom_type_scat_dispersion_imag
_atom_type_scat_source
C C 0.0033 0.0016 'International Tables Vol C Tables 4.2.6.8 and 6.1.1.4'
H H 0.0000 0.0000 'International Tables Vol C Tables 4.2.6.8 and 6.1.1.4'
N N 0.0061 0.0033 'International Tables Vol C Tables 4.2.6.8 and 6.1.1.4'
O O 0.0106 0.0060 'International Tables Vol C Tables 4.2.6.8 and 6.1.1.4'
F F 0.0171 0.0103 'International Tables Vol C Tables 4.2.6.8 and 6.1.1.4'
S S 0.1246 0.1234 'International Tables Vol C Tables 4.2.6.8 and 6.1.1.4'
Cu Cu 0.3201 1.2651 'International Tables Vol C Tables 4.2.6.8 and 6.1.1.4'

loop_
_geom_angle_atom_site_label_1
_geom_angle_atom_site_label_2
_geom_angle_atom_site_label_3
_geom_angle_site_symmetry_1
_geom_angle_site_symmetry_3
_geom_angle
_geom_angle_publ_flag
O4 Cu1 O1 . . 171.65(9) ?
O4 Cu1 O2 . . 87.74(9) ?
O1 Cu1 O2 . . 92.01(8) ?
O4 Cu1 O3 . . 92.32(9) ?
O1 Cu1 O3 . . 86.06(9) ?
O2 Cu1 O3 . . 167.13(10) ?
O4 Cu1 N1 . . 97.55(9) ?
O1 Cu1 N1 . . 90.74(8) ?
O2 Cu1 N1 . . 98.28(9) ?
O3 Cu1 N1 . . 94.47(9) ?
C1 S1 C4 . . 91.7(2) ?
C9 S2 C12 . . 90.7(4) ?
C12 S2' C9' . . 94.1(12) ?
C5 O1 Cu1 . . 127.36(18) ?
C7 O2 Cu1 . . 123.57(18) ?
C13 O3 Cu1 . . 127.3(2) ?
C15 O4 Cu1 . . 123.9(2) ?
C17 N1 C21 . . 117.6(3) ?
C17 N1 Cu1 . . 123.2(2) ?
C21 N1 Cu1 . . 119.0(2) ?
C22 N2 C23 . . 124.4(4) ?
C22 N2 C25 . . 118.5(4) ?
C23 N2 C25 . . 117.1(4) ?
C2 C1 S1 . . 113.3(3) ?
C2 C1 H1 . . 123.4 ?
S1 C1 H1 . . 123.4 ?
C1 C2 C3 . . 115.0(4) ?
C1 C2 H2 . . 122.5 ?
C3 C2 H2 . . 122.5 ?
C4 C3 C2 . . 107.4(3) ?
C4 C3 H3 . . 126.3 ?
C2 C3 H3 . . 126.3 ?
C3 C4 C5 . . 129.2(3) ?
C3 C4 S1 . . 112.5(2) ?
C5 C4 S1 . . 118.2(2) ?
O1 C5 C6 . . 123.8(3) ?
O1 C5 C4 . . 116.4(3) ?
C6 C5 C4 . . 119.7(3) ?
C7 C6 C5 . . 122.5(3) ?
C7 C6 H6 . . 118.7 ?
C5 C6 H6 . . 118.7 ?
O2 C7 C6 . . 129.7(3) ?
O2 C7 C8 . . 112.2(2) ?
C6 C7 C8 . . 118.1(3) ?
F2 C8 F3 . . 103.8(4) ?
F2 C8 F1 . . 108.3(4) ?
F3 C8 F1 . . 104.5(4) ?
F2 C8 C7 . . 111.5(3) ?
F3 C8 C7 . . 112.6(3) ?
F1 C8 C7 . . 115.2(3) ?
C10 C9 S2 . . 114.3(8) ?
C10 C9 H9 . . 122.8 ?
S2 C9 H9 . . 122.8 ?
C9 C10 C11 . . 110.2(12) ?
C9 C10 H10 . . 124.9 ?
C11 C10 H10 . . 124.9 ?
C12 C11 C10 . . 116.1(12) ?
C12 C11 H11 . . 122.0 ?
C10 C11 H11 . . 122.0 ?
C10' C9' S2' . . 113(2) ?
C10' C9' H9' . . 123.4 ?
S2' C9' H9' . . 123.4 ?
C9' C10' C11' . . 106(2) ?
C9' C10' H10' . . 126.9 ?
C11' C10' H10' . . 126.9 ?
C10' C11' C12 . . 122(2) ?
C10' C11' H11' . . 119.2 ?
C12 C11' H11' . . 119.2 ?
C11 C12 C13 . . 127.8(7) ?
C11' C12 C13 . . 134.9(10) ?
C11' C12 S2' . . 105.0(10) ?
C13 C12 S2' . . 118.7(4) ?
C11 C12 S2 . . 108.8(7) ?
C13 C12 S2 . . 123.2(3) ?
S2' C12 S2 . . 118.1(4) ?
O3 C13 C14 . . 124.4(3) ?
O3 C13 C12 . . 115.9(3) ?
C14 C13 C12 . . 119.8(3) ?
C15 C14 C13 . . 122.7(3) ?
C15 C14 H14 . . 118.6 ?
C13 C14 H14 . . 118.6 ?
O4 C15 C14 . . 129.2(3) ?
O4 C15 C16 . . 112.7(3) ?
C14 C15 C16 . . 118.1(3) ?
F5 C16 F4 . . 106.9(3) ?
F5 C16 F6 . . 106.9(3) ?
F4 C16 F6 . . 106.7(3) ?
F5 C16 C15 . . 112.5(3) ?
F4 C16 C15 . . 110.5(3) ?
F6 C16 C15 . . 113.1(3) ?
N1 C17 C18 . . 122.8(3) ?
N1 C17 H17 . . 118.6 ?
C18 C17 H17 . . 118.6 ?
C19 C18 C17 . . 118.9(3) ?
C19 C18 H18 . . 120.6 ?
C17 C18 H18 . . 120.6 ?
C18 C19 C20 . . 119.4(3) ?
C18 C19 H19 . . 120.3 ?
C20 C19 H19 . . 120.3 ?
C21 C20 C19 . . 118.1(3) ?
C21 C20 C22 . . 119.8(3) ?
C19 C20 C22 . . 122.1(3) ?
N1 C21 C20 . . 123.3(3) ?
N1 C21 H21 . . 118.4 ?
C20 C21 H21 . . 118.4 ?
O5 C22 N2 . . 123.7(4) ?
O5 C22 C20 . . 118.8(3) ?
N2 C22 C20 . . 117.4(3) ?
N2 C23 C24 . . 108.1(8) ?
N2 C23 H23A . . 110.1 ?
C24 C23 H23A . . 110.1 ?
N2 C23 H23B . . 110.1 ?
C24 C23 H23B . . 110.1 ?
H23A C23 H23B . . 108.4 ?
C23 C24 H24A . . 109.5 ?
C23 C24 H24B . . 109.5 ?
H24A C24 H24B . . 109.5 ?
C23 C24 H24C . . 109.5 ?
H24A C24 H24C . . 109.5 ?
H24B C24 H24C . . 109.5 ?
N2 C25 C26 . . 111.8(5) ?
N2 C25 H25A . . 109.3 ?
C26 C25 H25A . . 109.3 ?
N2 C25 H25B . . 109.3 ?
C26 C25 H25B . . 109.3 ?
H25A C25 H25B . . 107.9 ?
C25 C26 H26A . . 109.5 ?
C25 C26 H26B . . 109.5 ?
H26A C26 H26B . . 109.5 ?
C25 C26 H26C . . 109.5 ?
H26A C26 H26C . . 109.5 ?
H26B C26 H26C . . 109.5 ?

loop_
_geom_bond_atom_site_label_1
_geom_bond_atom_site_label_2
_geom_bond_site_symmetry_2
_geom_bond_distance
_geom_bond_publ_flag
Cu1 O1 . 1.9432(19) y
Cu1 O2 . 1.942(2) y
Cu1 O3 . 1.944(2) y
Cu1 O4 . 1.934(2) y
Cu1 N1 . 2.262(2) y
S1 C1 . 1.688(4) ?
S1 C4 . 1.707(3) ?
S2 C9 . 1.687(8) ?
S2 C12 . 1.725(4) ?
S2' C12 . 1.641(9) ?
S2' C9' . 1.686(10) ?
F1 C8 . 1.290(4) ?
F2 C8 . 1.264(4) ?
F3 C8 . 1.295(4) ?
F4 C16 . 1.321(4) ?
F5 C16 . 1.315(4) ?
F6 C16 . 1.331(4) ?
O1 C5 . 1.265(3) ?
O2 C7 . 1.268(3) ?
O3 C13 . 1.252(4) ?
O4 C15 . 1.262(4) ?
O5 C22 . 1.214(5) ?
N1 C17 . 1.335(4) ?
N1 C21 . 1.337(4) ?
N2 C22 . 1.329(5) ?
N2 C23 . 1.487(8) ?
N2 C25 . 1.487(5) ?
C1 C2 . 1.328(6) ?
C1 H1 . 0.9300 ?
C2 C3 . 1.440(5) ?
C2 H2 . 0.9300 ?
C3 C4 . 1.433(5) ?
C3 H3 . 0.9300 ?
C4 C5 . 1.467(4) ?
C5 C6 . 1.414(4) ?
C6 C7 . 1.365(4) ?
C6 H6 . 0.9300 ?
C7 C8 . 1.527(4) ?
C9 C10 . 1.339(8) ?
C9 H9 . 0.9300 ?
C10 C11 . 1.369(10) ?
C10 H10 . 0.9300 ?
C11 C12 . 1.361(10) ?
C11 H11 . 0.9300 ?
C9' C10' . 1.338(11) ?
C9' H9' . 0.9300 ?
C10' C11' . 1.344(11) ?
C10' H10' . 0.9300 ?
C11' C12 . 1.367(10) ?
C11' H11' . 0.9300 ?
C12 C13 . 1.463(4) ?
C13 C14 . 1.414(5) ?
C14 C15 . 1.369(5) ?
C14 H14 . 0.9300 ?
C15 C16 . 1.535(5) ?
C17 C18 . 1.376(5) ?
C17 H17 . 0.9300 ?
C18 C19 . 1.365(5) ?
C18 H18 . 0.9300 ?
C19 C20 . 1.383(5) ?
C19 H19 . 0.9300 ?
C20 C21 . 1.373(4) ?
C20 C22 . 1.502(4) ?
C21 H21 . 0.9300 ?
C23 C24 . 1.522(5) ?
C23 H23A . 0.9700 ?
C23 H23B . 0.9700 ?
C24 H24A . 0.9600 ?
C24 H24B . 0.9600 ?
C24 H24C . 0.9600 ?
C25 C26 . 1.532(5) ?
C25 H25A . 0.9700 ?
C25 H25B . 0.9700 ?
C26 H26A . 0.9600 ?
C26 H26B . 0.9600 ?
C26 H26C . 0.9600 ?

loop_
_geom_hbond_atom_site_label_D
_geom_hbond_atom_site_label_H
_geom_hbond_atom_site_label_A
_geom_hbond_site_symmetry_A
_geom_hbond_distance_DH
_geom_hbond_distance_HA
_geom_hbond_distance_DA
_geom_hbond_angle_DHA
C1 H1 O5 2_676 0.93 2.49 3.358(7) 156
C19 H19 O5 2_576 0.93 2.56 3.338(6) 141
C24 H24C F1 2_567 0.96 2.36 3.233(13) 151

loop_
_geom_torsion_atom_site_label_1
_geom_torsion_atom_site_label_2
_geom_torsion_atom_site_label_3
_geom_torsion_atom_site_label_4
_geom_torsion_site_symmetry_1
_geom_torsion_site_symmetry_2
_geom_torsion_site_symmetry_3
_geom_torsion_site_symmetry_4
_geom_torsion
_geom_torsion_publ_flag
O2 Cu1 O1 C5 . . . . -11.0(2) ?
O3 Cu1 O1 C5 . . . . -178.3(2) ?
N1 Cu1 O1 C5 . . . . 87.3(2) ?
O4 Cu1 O2 C7 . . . . 177.2(2) ?
O1 Cu1 O2 C7 . . . . 5.6(2) ?
O3 Cu1 O2 C7 . . . . 86.7(4) ?
N1 Cu1 O2 C7 . . . . -85.5(2) ?
O4 Cu1 O3 C13 . . . . 5.1(3) ?
O1 Cu1 O3 C13 . . . . 176.9(3) ?
O2 Cu1 O3 C13 . . . . 95.1(5) ?
N1 Cu1 O3 C13 . . . . -92.7(3) ?
O2 Cu1 O4 C15 . . . . -172.3(3) ?
O3 Cu1 O4 C15 . . . . -5.2(3) ?
N1 Cu1 O4 C15 . . . . 89.6(3) ?
O4 Cu1 N1 C17 . . . . 23.0(2) ?
O1 Cu1 N1 C17 . . . . -158.0(2) ?
O2 Cu1 N1 C17 . . . . -65.8(2) ?
O3 Cu1 N1 C17 . . . . 115.9(2) ?
O4 Cu1 N1 C21 . . . . -162.3(2) ?
O1 Cu1 N1 C21 . . . . 16.8(2) ?
O2 Cu1 N1 C21 . . . . 108.9(2) ?
O3 Cu1 N1 C21 . . . . -69.3(2) ?
C4 S1 C1 C2 . . . . -0.1(3) ?
S1 C1 C2 C3 . . . . -0.9(5) ?
C1 C2 C3 C4 . . . . 1.6(5) ?
C2 C3 C4 C5 . . . . -177.9(3) ?
C2 C3 C4 S1 . . . . -1.6(4) ?
C1 S1 C4 C3 . . . . 1.0(3) ?
C1 S1 C4 C5 . . . . 177.7(3) ?
Cu1 O1 C5 C6 . . . . 11.2(4) ?
Cu1 O1 C5 C4 . . . . -167.59(18) ?
C3 C4 C5 O1 . . . . -179.8(3) ?
S1 C4 C5 O1 . . . . 4.1(4) ?
C3 C4 C5 C6 . . . . 1.3(5) ?
S1 C4 C5 C6 . . . . -174.7(2) ?
O1 C5 C6 C7 . . . . -3.1(5) ?
C4 C5 C6 C7 . . . . 175.7(3) ?
Cu1 O2 C7 C6 . . . . -0.4(5) ?
Cu1 O2 C7 C8 . . . . 179.1(2) ?
C5 C6 C7 O2 . . . . -2.7(5) ?
C5 C6 C7 C8 . . . . 177.8(3) ?
O2 C7 C8 F2 . . . . 65.6(5) ?
C6 C7 C8 F2 . . . . -114.9(4) ?
O2 C7 C8 F3 . . . . -50.6(4) ?
C6 C7 C8 F3 . . . . 128.9(4) ?
O2 C7 C8 F1 . . . . -170.4(4) ?
C6 C7 C8 F1 . . . . 9.1(5) ?
C12 S2 C9 C10 . . . . -0.12(18) ?
S2 C9 C10 C11 . . . . -0.1(2) ?
C9 C10 C11 C12 . . . . 0.3(5) ?
C12 S2' C9' C10' . . . . 0.14(19) ?
S2' C9' C10' C11' . . . . 0.2(2) ?
C9' C10' C11' C12 . . . . -0.6(5) ?
C10 C11 C12 C11' . . . . -14.3(9) ?
C10 C11 C12 C13 . . . . 174.7(5) ?
C10 C11 C12 S2' . . . . -168(4) ?
C10 C11 C12 S2 . . . . -0.4(6) ?
C10' C11' C12 C11 . . . . -3.7(9) ?
C10' C11' C12 C13 . . . . 166.2(9) ?
C10' C11' C12 S2' . . . . 0.7(6) ?
C10' C11' C12 S2 . . . . -137(3) ?
C9' S2' C12 C11 . . . . 27(4) ?
C9' S2' C12 C11' . . . . -0.4(4) ?
C9' S2' C12 C13 . . . . -168.8(7) ?
C9' S2' C12 S2 . . . . 13.4(6) ?
C9 S2 C12 C11 . . . . 0.3(4) ?
C9 S2 C12 C11' . . . . 50(2) ?
C9 S2 C12 C13 . . . . -175.1(4) ?
C9 S2 C12 S2' . . . . 2.6(5) ?
Cu1 O3 C13 C14 . . . . -2.5(5) ?
Cu1 O3 C13 C12 . . . . 178.7(2) ?
C11 C12 C13 O3 . . . . -7.5(6) ?
C11' C12 C13 O3 . . . . -174.7(9) ?
S2' C12 C13 O3 . . . . -10.7(6) ?
S2 C12 C13 O3 . . . . 167.0(3) ?
C11 C12 C13 C14 . . . . 173.7(5) ?
C11' C12 C13 C14 . . . . 6.5(10) ?
S2' C12 C13 C14 . . . . 170.5(5) ?
S2 C12 C13 C14 . . . . -11.8(5) ?
O3 C13 C14 C15 . . . . -1.8(6) ?
C12 C13 C14 C15 . . . . 176.9(4) ?
Cu1 O4 C15 C14 . . . . 3.2(5) ?
Cu1 O4 C15 C16 . . . . 179.6(2) ?
C13 C14 C15 O4 . . . . 1.4(6) ?
C13 C14 C15 C16 . . . . -174.9(3) ?
O4 C15 C16 F5 . . . . 43.8(4) ?
C14 C15 C16 F5 . . . . -139.3(4) ?
O4 C15 C16 F4 . . . . -75.6(4) ?
C14 C15 C16 F4 . . . . 101.3(4) ?
O4 C15 C16 F6 . . . . 165.0(3) ?
C14 C15 C16 F6 . . . . -18.1(5) ?
C21 N1 C17 C18 . . . . 0.6(5) ?
Cu1 N1 C17 C18 . . . . 175.4(2) ?
N1 C17 C18 C19 . . . . -1.3(5) ?
C17 C18 C19 C20 . . . . 0.4(5) ?
C18 C19 C20 C21 . . . . 1.1(5) ?
C18 C19 C20 C22 . . . . 177.1(3) ?
C17 N1 C21 C20 . . . . 1.1(5) ?
Cu1 N1 C21 C20 . . . . -174.0(2) ?
C19 C20 C21 N1 . . . . -1.9(5) ?
C22 C20 C21 N1 . . . . -178.0(3) ?
C23 N2 C22 O5 . . . . -174.8(6) ?
C25 N2 C22 O5 . . . . 2.2(7) ?
C23 N2 C22 C20 . . . . 4.3(8) ?
C25 N2 C22 C20 . . . . -178.7(5) ?
C21 C20 C22 O5 . . . . 92.2(4) ?
C19 C20 C22 O5 . . . . -83.7(5) ?
C21 C20 C22 N2 . . . . -86.9(5) ?
C19 C20 C22 N2 . . . . 97.2(5) ?
C22 N2 C23 C24 . . . . -97.6(7) ?
C25 N2 C23 C24 . . . . 85.4(7) ?
C22 N2 C25 C26 . . . . -97.1(7) ?
C23 N2 C25 C26 . . . . 80.1(8) ?
